data_7112230
loop_
_publ_author_name
'Yi Wang'
'Qian Qin'
'Jinyun Wang'
'Ruili Sang'
'Li Xu'

_publ_section_title
;
 [Ge8(Mo(CO)3)2]^4-^: an unprecedented 20-electron empty ten-vertex Zintl
 cluster
;
_journal_name_full Chem.Commun.
_journal_page_first 4181
_journal_paper_doi 10.1039/C4CC00518J
_journal_volume 50
_journal_year 2014
_chemical_formula_sum 'C44 H80 Ge8 K4 Mo2 N2 O24'
_chemical_formula_weight 1950.10
_chemical_name_systematic
; 
 ? 
;
_space_group_IT_number 14
_symmetry_cell_setting monoclinic
_symmetry_space_group_name_Hall '-P 2yn'
_symmetry_space_group_name_H-M 'P 1 21/n 1'
_atom_sites_solution_hydrogens geom
_atom_sites_solution_primary direct
_atom_sites_solution_secondary difmap
_audit_creation_method SHELXL-97
_cell_angle_alpha 90.00
_cell_angle_beta 109.848(6)
_cell_angle_gamma 90.00
_cell_formula_units_Z 4
_cell_length_a 13.497(4)
_cell_length_b 30.191(9)
_cell_length_c 18.400(6)
_cell_measurement_reflns_used 14788
_cell_measurement_temperature 153(2)
_cell_measurement_theta_max 27.5283
_cell_measurement_theta_min 2.1211
_cell_volume 7052(4)
_computing_cell_refinement 'CrystalClear (Rigaku Inc., 2008)'
_computing_data_collection 'CrystalClear (Rigaku Inc., 2008)'
_computing_data_reduction 'CrystalClear (Rigaku Inc., 2008)'
_computing_molecular_graphics 'Diamond 3.0'
_computing_structure_refinement 'SHELXL-97 (Sheldrick, 1997)'
_computing_structure_solution 'SHELXS-97 (Sheldrick, 1990)'
_diffrn_ambient_temperature 153(2)
_diffrn_detector_area_resol_mean 14.6306
_diffrn_measured_fraction_theta_full 0.965
_diffrn_measured_fraction_theta_max 0.965
_diffrn_measurement_device_type Mercury70
_diffrn_measurement_method CCD_Profile_fitting
_diffrn_radiation_monochromator graphite
_diffrn_radiation_source 'fine-focus sealed tube'
_diffrn_radiation_type MoK\a
_diffrn_radiation_wavelength 0.71073
_diffrn_reflns_av_R_equivalents 0.0574
_diffrn_reflns_av_sigmaI/netI 0.0648
_diffrn_reflns_limit_h_max 17
_diffrn_reflns_limit_h_min -17
_diffrn_reflns_limit_k_max 38
_diffrn_reflns_limit_k_min -38
_diffrn_reflns_limit_l_max 23
_diffrn_reflns_limit_l_min -23
_diffrn_reflns_number 53885
_diffrn_reflns_theta_full 27.32
_diffrn_reflns_theta_max 27.32
_diffrn_reflns_theta_min 2.35
_exptl_absorpt_coefficient_mu 4.005
_exptl_absorpt_correction_T_max 0.6902
_exptl_absorpt_correction_T_min 0.3796
_exptl_absorpt_correction_type multi-scan
_exptl_crystal_colour 'dark red'
_exptl_crystal_density_diffrn 1.837
_exptl_crystal_density_method 'not measured'
_exptl_crystal_description plate
_exptl_crystal_F_000 3864
_exptl_crystal_size_max 0.30
_exptl_crystal_size_mid 0.10
_exptl_crystal_size_min 0.10
_refine_diff_density_max 2.843
_refine_diff_density_min -1.340
_refine_diff_density_rms 0.135
_refine_ls_extinction_method none
_refine_ls_goodness_of_fit_ref 1.047
_refine_ls_hydrogen_treatment mixed
_refine_ls_matrix_type full
_refine_ls_number_parameters 757
_refine_ls_number_reflns 15365
_refine_ls_number_restraints 1
_refine_ls_restrained_S_all 1.047
_refine_ls_R_factor_all 0.0628
_refine_ls_R_factor_gt 0.0515
_refine_ls_shift/su_max 0.001
_refine_ls_shift/su_mean 0.000
_refine_ls_structure_factor_coef Fsqd
_refine_ls_weighting_details 'calc w=1/[\s^2^(Fo^2^)+(0.0408P)^2^+23.0701P] where P=(Fo^2^+2Fc^2^)/3'
_refine_ls_weighting_scheme calc
_refine_ls_wR_factor_gt 0.1109
_refine_ls_wR_factor_ref 0.1165
_reflns_number_gt 13152
_reflns_number_total 15365
_reflns_threshold_expression >2sigma(I)
_cod_data_source_file c4cc00518j2.cif
_cod_data_source_block CCDC948004[Ge8(Mo(CO)3)2]4-
_cod_original_sg_symbol_H-M P2(1)/n
_cod_database_code 7112230

loop_
_symmetry_equiv_pos_as_xyz
'x, y, z'
'-x+1/2, y+1/2, -z+1/2'
'-x, -y, -z'
'x-1/2, -y-1/2, z-1/2'

loop_
_atom_site_label
_atom_site_type_symbol
_atom_site_fract_x
_atom_site_fract_y
_atom_site_fract_z
_atom_site_U_iso_or_equiv
_atom_site_adp_type
_atom_site_occupancy
_atom_site_symmetry_multiplicity
_atom_site_calc_flag
_atom_site_refinement_flags
Mo1 Mo -0.04567(3) 0.092592(14) 0.67533(2) 0.01812(10) Uani 1 1 d .
Mo2 Mo 0.20412(3) 0.055515(14) 0.72906(2) 0.01732(10) Uani 1 1 d .
Ge1 Ge 0.12392(4) 0.132916(17) 0.66234(3) 0.01901(12) Uani 1 1 d .
Ge2 Ge 0.30357(4) 0.140210(19) 0.77919(3) 0.02287(12) Uani 1 1 d .
Ge3 Ge 0.07817(4) 0.062293(19) 0.80929(3) 0.02365(13) Uani 1 1 d .
Ge4 Ge 0.24661(5) 0.10304(2) 0.88421(3) 0.02717(13) Uani 1 1 d .
Ge5 Ge 0.19158(5) 0.211789(19) 0.72491(3) 0.03027(14) Uani 1 1 d .
Ge6 Ge 0.00253(5) 0.183351(19) 0.71445(3) 0.02780(13) Uani 1 1 d .
Ge7 Ge 0.18273(5) 0.18595(2) 0.85386(3) 0.02998(14) Uani 1 1 d .
Ge8 Ge 0.01307(5) 0.13780(2) 0.83549(3) 0.02946(14) Uani 1 1 d .
K1 K -0.01744(10) -0.02072(4) 0.58963(6) 0.0247(2) Uani 1 1 d .
K2 K 0.55343(9) 0.11761(4) 0.92129(6) 0.0272(2) Uani 1 1 d .
K3 K -0.44022(9) 0.15119(4) 0.48463(6) 0.0296(3) Uani 1 1 d .
K4 K -0.02655(10) -0.08604(5) 0.78285(6) 0.0340(3) Uani 1 1 d .
O1 O 0.0727(3) -0.06625(13) 0.49527(19) 0.0287(8) Uani 1 1 d .
O2 O -0.1387(3) 0.00050(13) 0.7016(2) 0.0375(10) Uani 1 1 d .
O3 O -0.2657(3) 0.14054(13) 0.6173(2) 0.0304(9) Uani 1 1 d .
O4 O -0.1692(3) -0.03618(13) 0.44522(19) 0.0286(8) Uani 1 1 d .
O5 O 0.1389(3) -0.04356(12) 0.7437(2) 0.0317(9) Uani 1 1 d .
O6 O 0.4471(3) 0.03457(17) 0.7907(3) 0.0508(13) Uani 1 1 d .
O7 O 0.7051(3) 0.04765(13) 0.9288(2) 0.0369(9) Uani 1 1 d .
O8 O 0.6032(3) 0.05472(14) 1.0411(2) 0.0419(10) Uani 1 1 d .
O9 O 0.5421(4) 0.13882(16) 1.0832(2) 0.0442(11) Uani 1 1 d .
O10 O 0.5139(4) 0.20461(14) 0.9718(2) 0.0431(11) Uani 1 1 d .
O11 O 0.6150(3) 0.19841(13) 0.8631(2) 0.0349(9) Uani 1 1 d .
O12 O 0.6671(3) 0.11298(14) 0.8162(2) 0.0348(9) Uani 1 1 d .
O13 O -0.3586(3) 0.06988(14) 0.4472(2) 0.0371(9) Uani 1 1 d .
O14 O -0.4669(3) 0.06468(13) 0.5544(2) 0.0313(9) Uani 1 1 d .
O15 O -0.5523(3) 0.14529(14) 0.5901(2) 0.0341(9) Uani 1 1 d .
O16 O -0.6273(3) 0.20869(13) 0.4728(2) 0.0352(9) Uani 1 1 d .
O17 O -0.5357(3) 0.20822(13) 0.3580(2) 0.0350(9) Uani 1 1 d .
O18 O -0.4270(3) 0.13314(14) 0.3289(2) 0.0358(9) Uani 1 1 d .
O19 O -0.1222(4) -0.09381(16) 0.6238(2) 0.0448(11) Uani 1 1 d .
O20 O 0.0382(4) -0.15575(15) 0.7014(2) 0.0454(11) Uani 1 1 d .
O21 O 0.0978(4) -0.16814(17) 0.8654(3) 0.0519(12) Uani 1 1 d .
O22 O 0.0736(4) -0.08795(15) 0.9392(2) 0.0450(11) Uani 1 1 d .
O23 O -0.1523(4) -0.07460(15) 0.8715(2) 0.0434(11) Uani 1 1 d .
O24 O -0.2463(4) -0.11314(18) 0.7235(3) 0.0580(14) Uani 1 1 d .
C1 C -0.0621(4) 0.07769(16) 0.5689(3) 0.0216(10) Uani 1 1 d .
C2 C -0.1070(4) 0.03607(18) 0.6920(3) 0.0256(11) Uani 1 1 d .
C3 C -0.1810(4) 0.12318(17) 0.6412(3) 0.0218(10) Uani 1 1 d .
C4 C 0.1862(4) 0.04424(16) 0.6206(3) 0.0210(10) Uani 1 1 d .
C5 C 0.1679(4) -0.00630(18) 0.7412(3) 0.0246(11) Uani 1 1 d .
C6 C 0.3561(5) 0.04280(19) 0.7672(3) 0.0299(12) Uani 1 1 d .
C7 C 0.6778(6) 0.0100(2) 0.9668(4) 0.0508(18) Uani 1 1 d .
H7A H 0.7262 -0.0142 0.9693 0.061 Uiso 1 1 calc R
H7B H 0.6072 0.0000 0.9373 0.061 Uiso 1 1 calc R
C8 C 0.6828(6) 0.0222(2) 1.0465(4) 0.0511(18) Uani 1 1 d .
H8A H 0.6712 -0.0038 1.0735 0.061 Uiso 1 1 calc R
H8B H 0.7518 0.0342 1.0751 0.061 Uiso 1 1 calc R
C9 C 0.5974(6) 0.0645(2) 1.1168(4) 0.0486(18) Uani 1 1 d .
H9A H 0.6643 0.0761 1.1503 0.058 Uiso 1 1 calc R
H9B H 0.5817 0.0377 1.1399 0.058 Uiso 1 1 calc R
C10 C 0.5128(6) 0.0979(3) 1.1074(4) 0.0519(19) Uani 1 1 d .
H10A H 0.4477 0.0875 1.0694 0.062 Uiso 1 1 calc R
H10B H 0.5009 0.1018 1.1561 0.062 Uiso 1 1 calc R
C11 C 0.4619(6) 0.1719(3) 1.0692(4) 0.054(2) Uani 1 1 d .
H11A H 0.4459 0.1773 1.1160 0.065 Uiso 1 1 calc R
H11B H 0.3981 0.1619 1.0294 0.065 Uiso 1 1 calc R
C12 C 0.5004(7) 0.2140(3) 1.0436(4) 0.061(2) Uani 1 1 d .
H12A H 0.4494 0.2376 1.0375 0.073 Uiso 1 1 calc R
H12B H 0.5667 0.2232 1.0816 0.073 Uiso 1 1 calc R
C13 C 0.5446(6) 0.2432(2) 0.9407(5) 0.0512(18) Uani 1 1 d .
H13A H 0.6153 0.2519 0.9724 0.061 Uiso 1 1 calc R
H13B H 0.4971 0.2675 0.9402 0.061 Uiso 1 1 calc R
C14 C 0.5413(6) 0.2334(2) 0.8597(4) 0.0506(18) Uani 1 1 d .
H14A H 0.4709 0.2243 0.8281 0.061 Uiso 1 1 calc R
H14B H 0.5598 0.2596 0.8368 0.061 Uiso 1 1 calc R
C15 C 0.6179(6) 0.1890(2) 0.7871(3) 0.0469(18) Uani 1 1 d .
H15A H 0.6350 0.2157 0.7647 0.056 Uiso 1 1 calc R
H15B H 0.5493 0.1788 0.7540 0.056 Uiso 1 1 calc R
C16 C 0.6989(6) 0.1541(2) 0.7923(4) 0.0453(17) Uani 1 1 d .
H16A H 0.7073 0.1505 0.7423 0.054 Uiso 1 1 calc R
H16B H 0.7662 0.1632 0.8292 0.054 Uiso 1 1 calc R
C17 C 0.7415(5) 0.0777(2) 0.8210(4) 0.0446(17) Uani 1 1 d .
H17A H 0.8114 0.0869 0.8535 0.054 Uiso 1 1 calc R
H17B H 0.7435 0.0712 0.7699 0.054 Uiso 1 1 calc R
C18 C 0.7090(5) 0.0368(2) 0.8547(4) 0.0420(15) Uani 1 1 d .
H18A H 0.6404 0.0267 0.8213 0.050 Uiso 1 1 calc R
H18B H 0.7595 0.0132 0.8592 0.050 Uiso 1 1 calc R
C19 C -0.3723(5) 0.0290(2) 0.4817(4) 0.0409(15) Uani 1 1 d .
H19A H -0.3138 0.0093 0.4857 0.049 Uiso 1 1 calc R
H19B H -0.4368 0.0147 0.4497 0.049 Uiso 1 1 calc R
C20 C -0.3774(5) 0.0379(2) 0.5607(4) 0.0383(14) Uani 1 1 d .
H20A H -0.3822 0.0101 0.5858 0.046 Uiso 1 1 calc R
H20B H -0.3137 0.0530 0.5920 0.046 Uiso 1 1 calc R
C21 C -0.4699(5) 0.0750(2) 0.6297(3) 0.0391(15) Uani 1 1 d .
H21A H -0.4056 0.0902 0.6595 0.047 Uiso 1 1 calc R
H21B H -0.4744 0.0478 0.6565 0.047 Uiso 1 1 calc R
C22 C -0.5631(5) 0.1038(2) 0.6233(3) 0.0372(14) Uani 1 1 d .
H22A H -0.6272 0.0893 0.5913 0.045 Uiso 1 1 calc R
H22B H -0.5679 0.1085 0.6741 0.045 Uiso 1 1 calc R
C23 C -0.6371(5) 0.1749(2) 0.5863(3) 0.0389(15) Uani 1 1 d .
H23A H -0.6382 0.1804 0.6380 0.047 Uiso 1 1 calc R
H23B H -0.7037 0.1614 0.5563 0.047 Uiso 1 1 calc R
C24 C -0.6241(5) 0.2178(2) 0.5497(3) 0.0389(14) Uani 1 1 d .
H24A H -0.6802 0.2381 0.5488 0.047 Uiso 1 1 calc R
H24B H -0.5573 0.2314 0.5791 0.047 Uiso 1 1 calc R
C25 C -0.6219(5) 0.2482(2) 0.4307(4) 0.0415(15) Uani 1 1 d .
H25A H -0.5574 0.2641 0.4575 0.050 Uiso 1 1 calc R
H25B H -0.6810 0.2673 0.4272 0.050 Uiso 1 1 calc R
C26 C -0.6244(5) 0.2355(2) 0.3512(3) 0.0417(15) Uani 1 1 d .
H26A H -0.6889 0.2197 0.3244 0.050 Uiso 1 1 calc R
H26B H -0.6222 0.2620 0.3218 0.050 Uiso 1 1 calc R
C27 C -0.5256(5) 0.1995(2) 0.2846(3) 0.0381(14) Uani 1 1 d .
H27A H -0.5271 0.2270 0.2572 0.046 Uiso 1 1 calc R
H27B H -0.5838 0.1812 0.2537 0.046 Uiso 1 1 calc R
C28 C -0.4225(6) 0.1758(2) 0.2971(4) 0.0447(16) Uani 1 1 d .
H28A H -0.4102 0.1728 0.2483 0.054 Uiso 1 1 calc R
H28B H -0.3649 0.1927 0.3321 0.054 Uiso 1 1 calc R
C29 C -0.3322(5) 0.1079(2) 0.3422(4) 0.0448(16) Uani 1 1 d .
H29A H -0.2728 0.1235 0.3782 0.054 Uiso 1 1 calc R
H29B H -0.3187 0.1041 0.2941 0.054 Uiso 1 1 calc R
C30 C -0.3455(5) 0.0631(2) 0.3751(4) 0.0417(15) Uani 1 1 d .
H30A H -0.4065 0.0480 0.3401 0.050 Uiso 1 1 calc R
H30B H -0.2839 0.0449 0.3816 0.050 Uiso 1 1 calc R
C31 C -0.0892(6) -0.1281(2) 0.5849(4) 0.0492(17) Uani 1 1 d U
C32 C 0.0278(6) -0.1369(2) 0.6278(4) 0.0493(17) Uani 1 1 d U
H32A H 0.0551 -0.1572 0.5983 0.059 Uiso 1 1 calc R
H32B H 0.0672 -0.1095 0.6346 0.059 Uiso 1 1 calc R
C33 C 0.1419(6) -0.1684(2) 0.7465(4) 0.0519(18) Uani 1 1 d .
H33A H 0.1854 -0.1423 0.7638 0.062 Uiso 1 1 calc R
H33B H 0.1725 -0.1863 0.7158 0.062 Uiso 1 1 calc R
C34 C 0.1375(7) -0.1947(2) 0.8159(4) 0.0537(19) Uani 1 1 d .
H34A H 0.0923 -0.2203 0.7980 0.064 Uiso 1 1 calc R
H34B H 0.2075 -0.2053 0.8452 0.064 Uiso 1 1 calc R
C35 C 0.1775(5) -0.1502(2) 0.9293(4) 0.0439(16) Uani 1 1 d .
H35A H 0.2202 -0.1297 0.9121 0.053 Uiso 1 1 calc R
H35B H 0.2228 -0.1737 0.9586 0.053 Uiso 1 1 calc R
C36 C 0.1265(5) -0.1267(2) 0.9788(3) 0.0400(15) Uani 1 1 d .
H36A H 0.0764 -0.1461 0.9900 0.048 Uiso 1 1 calc R
H36B H 0.1795 -0.1182 1.0274 0.048 Uiso 1 1 calc R
C37 C 0.0117(6) -0.0648(3) 0.9767(4) 0.0515(18) Uani 1 1 d .
C38 C -0.1008(5) -0.0836(2) 0.9540(3) 0.0465(17) Uani 1 1 d .
H38A H -0.0987 -0.1152 0.9637 0.056 Uiso 1 1 calc R
H38B H -0.1390 -0.0694 0.9837 0.056 Uiso 1 1 calc R
C39 C -0.2566(5) -0.0892(2) 0.8417(4) 0.0470(16) Uani 1 1 d .
H39A H -0.2989 -0.0728 0.8660 0.056 Uiso 1 1 calc R
H39B H -0.2597 -0.1203 0.8538 0.056 Uiso 1 1 calc R
C40 C -0.3008(6) -0.0830(2) 0.7570(4) 0.0535(18) Uani 1 1 d .
H40A H -0.3757 -0.0893 0.7383 0.064 Uiso 1 1 calc R
H40B H -0.2903 -0.0527 0.7435 0.064 Uiso 1 1 calc R
C41 C -0.2844(8) -0.1151(5) 0.6430(5) 0.103(4) Uani 1 1 d .
H41A H -0.3588 -0.1079 0.6262 0.124 Uiso 1 1 calc R
H41B H -0.2791 -0.1457 0.6285 0.124 Uiso 1 1 calc R
C42 C -0.2390(6) -0.0887(3) 0.5997(4) 0.069(3) Uani 1 1 d .
H42A H -0.2555 -0.0579 0.6052 0.082 Uiso 1 1 calc R
H42B H -0.2701 -0.0964 0.5455 0.082 Uiso 1 1 calc R
C43 C -0.3101(8) 0.2708(4) 0.5676(6) 0.086(3) Uani 1 1 d .
H43A H -0.2508 0.2909 0.5789 0.104 Uiso 1 1 calc R
H43B H -0.3732 0.2870 0.5384 0.104 Uiso 1 1 calc R
C44 C -0.3201(8) 0.2551(3) 0.6400(5) 0.080(3) Uani 1 1 d .
H44A H -0.2522 0.2445 0.6736 0.096 Uiso 1 1 calc R
H44B H -0.3690 0.2304 0.6292 0.096 Uiso 1 1 calc R
N1 N -0.2939(6) 0.2318(2) 0.5185(4) 0.0669(19) Uani 1 1 d .
N2 N -0.3601(6) 0.2924(2) 0.6830(4) 0.0707(19) Uani 1 1 d .

loop_
_atom_site_aniso_label
_atom_site_aniso_U_11
_atom_site_aniso_U_22
_atom_site_aniso_U_33
_atom_site_aniso_U_23
_atom_site_aniso_U_13
_atom_site_aniso_U_12
Mo1 0.0140(2) 0.0229(2) 0.01675(19) -0.00341(15) 0.00430(16) 0.00034(17)
Mo2 0.0142(2) 0.0230(2) 0.01436(18) 0.00029(15) 0.00445(16) 0.00092(17)
Ge1 0.0179(3) 0.0223(3) 0.0166(2) -0.00023(19) 0.0055(2) -0.0001(2)
Ge2 0.0161(3) 0.0300(3) 0.0215(3) -0.0019(2) 0.0051(2) -0.0038(2)
Ge3 0.0204(3) 0.0341(3) 0.0178(2) 0.0004(2) 0.0082(2) -0.0007(2)
Ge4 0.0258(3) 0.0369(3) 0.0161(2) -0.0020(2) 0.0036(2) -0.0045(3)
Ge5 0.0301(3) 0.0242(3) 0.0352(3) -0.0011(2) 0.0094(3) -0.0049(2)
Ge6 0.0237(3) 0.0254(3) 0.0327(3) -0.0070(2) 0.0075(2) 0.0017(2)
Ge7 0.0286(3) 0.0332(3) 0.0273(3) -0.0121(2) 0.0083(3) -0.0048(3)
Ge8 0.0265(3) 0.0370(3) 0.0291(3) -0.0105(2) 0.0150(3) -0.0025(3)
K1 0.0324(7) 0.0234(6) 0.0179(5) -0.0011(4) 0.0079(5) 0.0000(5)
K2 0.0233(6) 0.0298(6) 0.0276(5) 0.0066(4) 0.0076(5) 0.0030(5)
K3 0.0232(6) 0.0423(7) 0.0228(5) 0.0066(5) 0.0073(5) 0.0015(5)
K4 0.0346(7) 0.0478(8) 0.0209(5) 0.0024(5) 0.0109(5) 0.0053(6)
O1 0.030(2) 0.035(2) 0.0206(17) -0.0040(15) 0.0079(16) 0.0000(17)
O2 0.036(2) 0.030(2) 0.046(2) 0.0015(18) 0.014(2) -0.0106(19)
O3 0.021(2) 0.041(2) 0.0282(19) 0.0018(16) 0.0059(16) 0.0043(18)
O4 0.033(2) 0.036(2) 0.0177(17) -0.0065(15) 0.0098(16) 0.0071(17)
O5 0.038(2) 0.026(2) 0.031(2) 0.0046(15) 0.0108(18) -0.0030(18)
O6 0.019(2) 0.065(3) 0.069(3) 0.037(3) 0.015(2) 0.012(2)
O7 0.033(2) 0.032(2) 0.039(2) -0.0054(17) 0.0043(19) 0.0043(19)
O8 0.041(3) 0.040(2) 0.039(2) 0.0146(19) 0.006(2) 0.002(2)
O9 0.040(3) 0.058(3) 0.035(2) 0.002(2) 0.014(2) -0.001(2)
O10 0.050(3) 0.033(2) 0.048(3) -0.0100(19) 0.020(2) 0.003(2)
O11 0.034(2) 0.034(2) 0.034(2) 0.0062(17) 0.0081(18) -0.0014(18)
O12 0.026(2) 0.047(3) 0.034(2) -0.0064(18) 0.0141(18) -0.0058(19)
O13 0.036(2) 0.036(2) 0.042(2) 0.0007(18) 0.017(2) 0.0023(19)
O14 0.029(2) 0.035(2) 0.0281(19) 0.0054(16) 0.0076(17) -0.0001(18)
O15 0.028(2) 0.047(3) 0.030(2) 0.0017(17) 0.0136(18) -0.0043(19)
O16 0.041(3) 0.036(2) 0.0266(19) -0.0044(16) 0.0095(18) -0.0035(19)
O17 0.041(3) 0.033(2) 0.028(2) 0.0067(16) 0.0084(18) 0.0028(19)
O18 0.038(3) 0.039(2) 0.036(2) 0.0049(17) 0.0189(19) -0.0010(19)
O19 0.051(3) 0.055(3) 0.027(2) -0.0001(19) 0.011(2) -0.011(2)
O20 0.061(3) 0.043(3) 0.042(2) 0.0082(19) 0.031(2) 0.005(2)
O21 0.058(3) 0.060(3) 0.039(2) -0.010(2) 0.018(2) 0.008(3)
O22 0.047(3) 0.051(3) 0.036(2) -0.001(2) 0.013(2) 0.010(2)
O23 0.042(3) 0.054(3) 0.039(2) 0.000(2) 0.019(2) -0.002(2)
O24 0.057(3) 0.074(4) 0.048(3) -0.020(3) 0.024(3) -0.017(3)
C1 0.017(3) 0.020(2) 0.025(2) -0.0017(19) 0.004(2) 0.002(2)
C2 0.019(3) 0.032(3) 0.022(2) -0.007(2) 0.003(2) 0.002(2)
C3 0.018(3) 0.029(3) 0.017(2) -0.0052(19) 0.004(2) -0.007(2)
C4 0.019(3) 0.018(2) 0.026(2) 0.0034(19) 0.008(2) 0.004(2)
C5 0.020(3) 0.033(3) 0.018(2) 0.002(2) 0.003(2) 0.002(2)
C6 0.027(3) 0.031(3) 0.033(3) 0.012(2) 0.012(2) 0.001(2)
C7 0.062(5) 0.023(3) 0.059(4) 0.004(3) 0.010(4) 0.008(3)
C8 0.064(5) 0.037(4) 0.048(4) 0.016(3) 0.012(4) 0.012(3)
C9 0.051(4) 0.061(5) 0.032(3) 0.020(3) 0.012(3) -0.004(4)
C10 0.038(4) 0.081(6) 0.037(3) 0.012(3) 0.014(3) -0.008(4)
C11 0.054(5) 0.077(5) 0.032(3) -0.004(3) 0.016(3) 0.023(4)
C12 0.069(6) 0.064(5) 0.047(4) -0.022(4) 0.017(4) 0.006(4)
C13 0.046(4) 0.021(3) 0.087(5) -0.009(3) 0.023(4) 0.002(3)
C14 0.046(4) 0.027(3) 0.074(5) 0.016(3) 0.014(4) 0.002(3)
C15 0.057(5) 0.049(4) 0.026(3) 0.009(3) 0.003(3) -0.025(4)
C16 0.055(4) 0.055(4) 0.031(3) -0.006(3) 0.022(3) -0.022(4)
C17 0.025(3) 0.071(5) 0.036(3) -0.019(3) 0.009(3) 0.010(3)
C18 0.026(3) 0.049(4) 0.045(4) -0.014(3) 0.003(3) 0.003(3)
C19 0.030(4) 0.033(3) 0.062(4) 0.010(3) 0.018(3) 0.005(3)
C20 0.029(3) 0.035(3) 0.045(3) 0.013(3) 0.006(3) -0.001(3)
C21 0.044(4) 0.045(4) 0.024(3) 0.008(2) 0.006(3) -0.007(3)
C22 0.036(4) 0.056(4) 0.022(3) -0.001(2) 0.012(3) -0.015(3)
C23 0.030(3) 0.065(4) 0.023(3) -0.009(3) 0.009(2) 0.000(3)
C24 0.036(4) 0.047(4) 0.033(3) -0.014(3) 0.011(3) 0.003(3)
C25 0.042(4) 0.030(3) 0.051(4) 0.004(3) 0.014(3) 0.008(3)
C26 0.040(4) 0.044(4) 0.036(3) 0.013(3) 0.006(3) 0.002(3)
C27 0.052(4) 0.033(3) 0.030(3) 0.010(2) 0.015(3) -0.003(3)
C28 0.055(4) 0.049(4) 0.037(3) 0.010(3) 0.024(3) -0.009(3)
C29 0.042(4) 0.063(5) 0.038(3) 0.001(3) 0.025(3) 0.003(3)
C30 0.041(4) 0.046(4) 0.040(3) -0.001(3) 0.016(3) 0.013(3)
C31 0.070(5) 0.043(4) 0.031(3) 0.000(3) 0.012(3) -0.008(4)
C32 0.094(5) 0.028(3) 0.045(4) 0.002(3) 0.049(4) 0.004(3)
C33 0.054(5) 0.049(4) 0.068(5) 0.002(3) 0.040(4) 0.005(4)
C34 0.072(5) 0.047(4) 0.042(4) -0.001(3) 0.020(4) 0.021(4)
C35 0.042(4) 0.041(4) 0.044(4) -0.003(3) 0.009(3) -0.001(3)
C36 0.046(4) 0.038(3) 0.027(3) 0.002(2) 0.002(3) 0.001(3)
C37 0.049(5) 0.069(5) 0.039(4) -0.008(3) 0.019(3) 0.014(4)
C38 0.051(4) 0.064(5) 0.030(3) 0.005(3) 0.022(3) 0.017(4)
C39 0.039(4) 0.050(4) 0.054(4) -0.005(3) 0.018(3) 0.009(3)
C40 0.057(5) 0.041(4) 0.060(4) 0.001(3) 0.017(4) -0.007(4)
C41 0.062(6) 0.201(13) 0.054(5) 0.024(7) 0.028(5) -0.019(7)
C42 0.050(5) 0.112(7) 0.031(4) 0.011(4) -0.003(3) -0.020(5)
C43 0.081(7) 0.104(8) 0.079(6) 0.008(6) 0.034(6) -0.003(6)
C44 0.082(7) 0.089(7) 0.060(5) 0.012(5) 0.015(5) -0.027(6)
N1 0.081(5) 0.069(5) 0.054(4) 0.012(3) 0.027(4) -0.014(4)
N2 0.061(5) 0.072(5) 0.075(5) 0.002(4) 0.018(4) -0.002(4)

loop_
_atom_type_symbol
_atom_type_description
_atom_type_scat_dispersion_real
_atom_type_scat_dispersion_imag
_atom_type_scat_source
C C 0.0033 0.0016 'International Tables Vol C Tables 4.2.6.8 and 6.1.1.4'
H H 0.0000 0.0000 'International Tables Vol C Tables 4.2.6.8 and 6.1.1.4'
N N 0.0061 0.0033 'International Tables Vol C Tables 4.2.6.8 and 6.1.1.4'
O O 0.0106 0.0060 'International Tables Vol C Tables 4.2.6.8 and 6.1.1.4'
K K 0.2009 0.2494 'International Tables Vol C Tables 4.2.6.8 and 6.1.1.4'
Ge Ge 0.1547 1.8001 'International Tables Vol C Tables 4.2.6.8 and 6.1.1.4'
Mo Mo -1.6832 0.6857 'International Tables Vol C Tables 4.2.6.8 and 6.1.1.4'

loop_
_geom_angle_atom_site_label_1
_geom_angle_atom_site_label_2
_geom_angle_atom_site_label_3
_geom_angle
_geom_angle_site_symmetry_1
_geom_angle_site_symmetry_3
C1 Mo1 C3 90.6(2) . .
C1 Mo1 C2 92.6(2) . .
C3 Mo1 C2 93.6(2) . .
C1 Mo1 Ge3 132.98(15) . .
C3 Mo1 Ge3 133.99(13) . .
C2 Mo1 Ge3 73.67(15) . .
C1 Mo1 Ge1 79.87(15) . .
C3 Mo1 Ge1 119.48(15) . .
C2 Mo1 Ge1 145.88(15) . .
Ge3 Mo1 Ge1 87.20(3) . .
C1 Mo1 Ge6 114.48(15) . .
C3 Mo1 Ge6 74.62(15) . .
C2 Mo1 Ge6 150.10(14) . .
Ge3 Mo1 Ge6 94.58(2) . .
Ge1 Mo1 Ge6 57.060(19) . .
C1 Mo1 K1 51.27(15) . .
C3 Mo1 K1 120.15(14) . .
C2 Mo1 K1 52.87(14) . .
Ge3 Mo1 K1 87.41(3) . .
Ge1 Mo1 K1 99.30(3) . .
Ge6 Mo1 K1 156.05(3) . .
C4 Mo2 C5 90.1(2) . .
C4 Mo2 C6 94.7(2) . .
C5 Mo2 C6 92.5(2) . .
C4 Mo2 Ge3 135.37(15) . .
C5 Mo2 Ge3 77.00(15) . .
C6 Mo2 Ge3 127.86(16) . .
C4 Mo2 Ge1 78.14(14) . .
C5 Mo2 Ge1 143.25(15) . .
C6 Mo2 Ge1 122.79(16) . .
Ge3 Mo2 Ge1 87.23(2) . .
C4 Mo2 Ge2 111.26(15) . .
C5 Mo2 Ge2 155.87(14) . .
C6 Mo2 Ge2 75.15(17) . .
Ge3 Mo2 Ge2 94.08(2) . .
Ge1 Mo2 Ge2 56.52(3) . .
C4 Mo2 Ge4 161.62(14) . .
C5 Mo2 Ge4 108.32(14) . .
C6 Mo2 Ge4 85.21(17) . .
Ge3 Mo2 Ge4 52.37(2) . .
Ge1 Mo2 Ge4 86.42(3) . .
Ge2 Mo2 Ge4 50.929(17) . .
C4 Mo2 K1 55.41(15) . .
C5 Mo2 K1 49.94(14) . .
C6 Mo2 K1 125.84(17) . .
Ge3 Mo2 K1 85.31(3) . .
Ge1 Mo2 K1 96.38(3) . .
Ge2 Mo2 K1 152.85(2) . .
Ge4 Mo2 K1 137.50(2) . .
Ge6 Ge1 Ge2 99.61(3) . .
Ge6 Ge1 Ge5 59.52(3) . .
Ge2 Ge1 Ge5 59.36(2) . .
Ge6 Ge1 Mo1 64.86(3) . .
Ge2 Ge1 Mo1 122.75(3) . .
Ge5 Ge1 Mo1 123.08(3) . .
Ge6 Ge1 Mo2 122.53(3) . .
Ge2 Ge1 Mo2 65.55(2) . .
Ge5 Ge1 Mo2 123.55(3) . .
Mo1 Ge1 Mo2 77.74(3) . .
Ge4 Ge2 Ge5 111.37(3) . .
Ge4 Ge2 Ge1 98.58(3) . .
Ge5 Ge2 Ge1 60.70(2) . .
Ge4 Ge2 Ge7 58.51(3) . .
Ge5 Ge2 Ge7 55.32(3) . .
Ge1 Ge2 Ge7 85.12(3) . .
Ge4 Ge2 Mo2 68.17(2) . .
Ge5 Ge2 Mo2 117.44(3) . .
Ge1 Ge2 Mo2 57.936(19) . .
Ge7 Ge2 Mo2 107.80(3) . .
Ge4 Ge2 K2 79.32(3) . .
Ge5 Ge2 K2 135.60(3) . .
Ge1 Ge2 K2 163.32(3) . .
Ge7 Ge2 K2 107.20(3) . .
Mo2 Ge2 K2 106.63(3) . .
Ge4 Ge3 Ge8 76.50(3) . .
Ge4 Ge3 Mo2 73.16(3) . .
Ge8 Ge3 Mo2 120.65(3) . .
Ge4 Ge3 Mo1 120.48(3) . .
Ge8 Ge3 Mo1 73.48(3) . .
Mo2 Ge3 Mo1 79.97(3) . .
Ge3 Ge4 Ge2 104.17(3) . .
Ge3 Ge4 Ge7 100.16(3) . .
Ge2 Ge4 Ge7 65.60(2) . .
Ge3 Ge4 Mo2 54.47(2) . .
Ge2 Ge4 Mo2 60.90(3) . .
Ge7 Ge4 Mo2 107.55(3) . .
Ge3 Ge4 K2 146.36(3) . .
Ge2 Ge4 K2 61.41(3) . .
Ge7 Ge4 K2 100.19(3) . .
Mo2 Ge4 K2 93.78(2) . .
Ge7 Ge5 Ge2 66.19(2) . .
Ge7 Ge5 Ge6 67.46(2) . .
Ge2 Ge5 Ge6 100.20(3) . .
Ge7 Ge5 Ge1 90.64(3) . .
Ge2 Ge5 Ge1 59.94(3) . .
Ge6 Ge5 Ge1 59.79(2) . .
Ge8 Ge6 Ge5 110.01(3) . .
Ge8 Ge6 Ge1 98.44(3) . .
Ge5 Ge6 Ge1 60.69(3) . .
Ge8 Ge6 Mo1 69.31(3) . .
Ge5 Ge6 Mo1 117.61(3) . .
Ge1 Ge6 Mo1 58.08(2) . .
Ge8 Ge6 Ge7 57.47(3) . .
Ge5 Ge6 Ge7 54.64(3) . .
Ge1 Ge6 Ge7 84.18(3) . .
Mo1 Ge6 Ge7 107.63(2) . .
Ge5 Ge7 Ge8 111.36(3) . .
Ge5 Ge7 Ge4 111.89(3) . .
Ge8 Ge7 Ge4 73.25(3) . .
Ge5 Ge7 Ge2 58.49(3) . .
Ge8 Ge7 Ge2 106.74(3) . .
Ge4 Ge7 Ge2 55.89(2) . .
Ge5 Ge7 Ge6 57.89(3) . .
Ge8 Ge7 Ge6 55.63(3) . .
Ge4 Ge7 Ge6 106.20(3) . .
Ge2 Ge7 Ge6 90.34(3) . .
Ge3 Ge8 Ge6 103.60(3) . .
Ge3 Ge8 Ge7 100.22(3) . .
Ge6 Ge8 Ge7 66.89(3) . .
O4 K1 O1 70.11(11) . .
O4 K1 O19 79.57(12) . .
O1 K1 O19 96.38(13) . .
O4 K1 O5 156.96(11) . .
O1 K1 O5 99.21(11) . .
O19 K1 O5 81.53(12) . .
O4 K1 O1 71.32(11) . 3_556
O1 K1 O1 100.93(10) . 3_556
O19 K1 O1 138.26(13) . 3_556
O5 K1 O1 131.60(11) . 3_556
O4 K1 C1 89.65(12) . .
O1 K1 C1 120.93(13) . .
O19 K1 C1 134.89(15) . .
O5 K1 C1 113.10(12) . .
O1 K1 C1 22.74(11) 3_556 .
O4 K1 C5 173.86(13) . .
O1 K1 C5 103.93(13) . .
O19 K1 C5 102.97(13) . .
O5 K1 C5 22.71(12) . .
O1 K1 C5 109.13(13) 3_556 .
C1 K1 C5 92.34(14) . .
O4 K1 C2 111.22(13) . .
O1 K1 C2 175.41(14) . .
O19 K1 C2 88.20(14) . .
O5 K1 C2 81.10(13) . .
O1 K1 C2 75.69(13) 3_556 .
C1 K1 C2 55.15(14) . .
C5 K1 C2 74.60(14) . .
O4 K1 O2 106.56(11) . .
O1 K1 O2 162.33(12) . .
O19 K1 O2 66.05(12) . .
O5 K1 O2 77.23(11) . .
O1 K1 O2 94.05(11) 3_556 .
C1 K1 O2 75.73(12) . .
C5 K1 O2 79.56(13) . .
C2 K1 O2 22.20(12) . .
O4 K1 C4 124.69(12) . .
O1 K1 C4 83.43(12) . .
O19 K1 C4 153.11(13) . .
O5 K1 C4 72.02(12) . .
O1 K1 C4 67.23(11) 3_556 .
C1 K1 C4 63.43(13) . .
C5 K1 C4 51.71(13) . .
C2 K1 C4 92.34(14) . .
O2 K1 C4 111.26(12) . .
O4 K1 O4 105.38(10) . 3_556
O1 K1 O4 67.17(10) . 3_556
O19 K1 O4 158.88(13) . 3_556
O5 K1 O4 87.97(10) . 3_556
O1 K1 O4 61.00(10) 3_556 3_556
C1 K1 O4 66.17(12) . 3_556
C5 K1 O4 70.25(12) . 3_556
C2 K1 O4 108.30(13) . 3_556
O2 K1 O4 129.31(10) . 3_556
C4 K1 O4 20.72(10) . 3_556
O4 K1 C31 72.74(14) . .
O1 K1 C31 72.14(15) . .
O19 K1 C31 24.26(15) . .
O5 K1 C31 84.65(14) . .
O1 K1 C31 143.52(14) 3_556 .
C1 K1 C31 153.55(17) . .
C5 K1 C31 107.27(16) . .
C2 K1 C31 112.43(17) . .
O2 K1 C31 90.24(15) . .
C4 K1 C31 142.97(17) . .
O4 K1 C31 136.80(15) 3_556 .
O8 K2 O12 117.28(13) . .
O8 K2 O10 112.44(14) . .
O12 K2 O10 117.54(13) . .
O8 K2 O11 146.73(13) . .
O12 K2 O11 60.17(12) . .
O10 K2 O11 57.46(12) . .
O8 K2 O7 59.75(13) . .
O12 K2 O7 57.66(12) . .
O10 K2 O7 147.77(13) . .
O11 K2 O7 110.06(13) . .
O8 K2 O9 57.52(13) . .
O12 K2 O9 151.06(13) . .
O10 K2 O9 55.24(12) . .
O11 K2 O9 107.17(12) . .
O7 K2 O9 111.55(12) . .
O8 K2 Ge2 128.26(10) . .
O12 K2 Ge2 96.02(9) . .
O10 K2 Ge2 80.22(10) . .
O11 K2 Ge2 83.47(9) . .
O7 K2 Ge2 130.46(9) . .
O9 K2 Ge2 108.81(9) . .
O8 K2 Ge4 90.99(10) . .
O12 K2 Ge4 130.21(9) . .
O10 K2 Ge4 82.02(10) . .
O11 K2 Ge4 116.19(9) . .
O7 K2 Ge4 126.93(9) . .
O9 K2 Ge4 78.46(9) . .
Ge2 K2 Ge4 39.27(2) . .
O3 K3 O17 143.83(13) . .
O3 K3 O15 83.23(12) . .
O17 K3 O15 113.66(13) . .
O3 K3 O13 80.30(12) . .
O17 K3 O13 115.28(12) . .
O15 K3 O13 116.56(13) . .
O3 K3 O18 120.94(12) . .
O17 K3 O18 58.59(12) . .
O15 K3 O18 149.78(12) . .
O13 K3 O18 57.28(11) . .
O3 K3 O14 73.19(11) . .
O17 K3 O14 142.98(12) . .
O15 K3 O14 58.78(12) . .
O13 K3 O14 57.80(11) . .
O18 K3 O14 107.99(11) . .
O3 K3 O16 124.82(11) . .
O17 K3 O16 56.90(11) . .
O15 K3 O16 57.17(11) . .
O13 K3 O16 149.00(12) . .
O18 K3 O16 111.00(11) . .
O14 K3 O16 108.35(11) . .
O3 K3 N1 67.48(15) . .
O17 K3 N1 76.46(16) . .
O15 K3 N1 111.52(16) . .
O13 K3 N1 117.08(17) . .
O18 K3 N1 95.52(15) . .
O14 K3 N1 140.48(15) . .
O16 K3 N1 91.34(17) . .
O22 K4 O23 64.03(14) . .
O22 K4 O19 173.70(15) . .
O23 K4 O19 118.46(15) . .
O22 K4 O5 97.17(13) . .
O23 K4 O5 141.55(13) . .
O19 K4 O5 84.02(12) . .
O22 K4 O20 113.75(14) . .
O23 K4 O20 139.24(14) . .
O19 K4 O20 60.37(14) . .
O5 K4 O20 78.29(12) . .
O22 K4 O24 117.81(14) . .
O23 K4 O24 60.09(13) . .
O19 K4 O24 62.02(13) . .
O5 K4 O24 144.30(13) . .
O20 K4 O24 92.84(15) . .
O22 K4 O21 58.21(13) . .
O23 K4 O21 98.69(13) . .
O19 K4 O21 115.52(14) . .
O5 K4 O21 98.23(13) . .
O20 K4 O21 57.35(12) . .
O24 K4 O21 105.87(16) . .
O22 K4 O2 120.41(13) . .
O23 K4 O2 83.27(13) . .
O19 K4 O2 65.89(13) . .
O5 K4 O2 78.36(11) . .
O20 K4 O2 122.86(12) . .
O24 K4 O2 77.86(14) . .
O21 K4 O2 176.26(13) . .
O22 K4 C37 22.80(15) . .
O23 K4 C37 43.59(15) . .
O19 K4 C37 161.40(16) . .
O5 K4 C37 108.48(16) . .
O20 K4 C37 134.44(16) . .
O24 K4 C37 102.37(16) . .
O21 K4 C37 77.15(15) . .
O2 K4 C37 102.38(15) . .
O22 K4 C32 132.66(16) . .
O23 K4 C32 151.02(17) . .
O19 K4 C32 42.39(16) . .
O5 K4 C32 66.35(14) . .
O20 K4 C32 23.10(13) . .
O24 K4 C32 92.23(17) . .
O21 K4 C32 79.70(14) . .
O2 K4 C32 100.15(13) . .
C37 K4 C32 155.25(17) . .
O22 K4 K1 140.59(11) . .
O23 K4 K1 131.34(11) . .
O19 K4 K1 42.94(10) . .
O5 K4 K1 46.62(8) . .
O20 K4 K1 78.29(9) . .
O24 K4 K1 97.84(11) . .
O21 K4 K1 129.85(9) . .
O2 K4 K1 48.51(8) . .
C37 K4 K1 139.50(14) . .
C32 K4 K1 55.47(10) . .
C1 O1 K1 145.8(3) 3_556 .
C1 O1 K1 79.3(3) 3_556 3_556
K1 O1 K1 79.07(10) . 3_556
C2 O2 K1 77.9(3) . .
C2 O2 K4 133.1(4) . .
K1 O2 K4 82.33(11) . .
C3 O3 K3 142.5(3) . .
C4 O4 K1 146.9(3) 3_556 .
C4 O4 K1 78.6(3) 3_556 3_556
K1 O4 K1 74.62(10) . 3_556
C5 O5 K4 136.2(4) . .
C5 O5 K1 83.2(3) . .
K4 O5 K1 89.00(12) . .
C18 O7 C7 112.4(5) . .
C18 O7 K2 112.1(3) . .
C7 O7 K2 107.6(4) . .
C8 O8 C9 110.9(5) . .
C8 O8 K2 119.3(4) . .
C9 O8 K2 122.6(4) . .
C10 O9 C11 113.1(6) . .
C10 O9 K2 103.4(4) . .
C11 O9 K2 104.6(3) . .
C13 O10 C12 110.9(5) . .
C13 O10 K2 120.3(4) . .
C12 O10 K2 125.1(4) . .
C14 O11 C15 110.5(5) . .
C14 O11 K2 110.7(3) . .
C15 O11 K2 107.3(3) . .
C16 O12 C17 112.5(5) . .
C16 O12 K2 116.9(3) . .
C17 O12 K2 121.2(3) . .
C30 O13 C19 111.6(5) . .
C30 O13 K3 122.0(3) . .
C19 O13 K3 121.0(3) . .
C20 O14 C21 110.3(4) . .
C20 O14 K3 108.0(3) . .
C21 O14 K3 105.8(3) . .
C22 O15 C23 111.9(4) . .
C22 O15 K3 120.3(3) . .
C23 O15 K3 121.9(3) . .
C24 O16 C25 112.6(5) . .
C24 O16 K3 107.3(3) . .
C25 O16 K3 108.8(3) . .
C26 O17 C27 111.8(4) . .
C26 O17 K3 123.9(3) . .
C27 O17 K3 120.2(3) . .
C28 O18 C29 112.9(5) . .
C28 O18 K3 104.8(3) . .
C29 O18 K3 105.9(3) . .
C31 O19 C42 114.0(6) . .
C31 O19 K4 118.8(4) . .
C42 O19 K4 111.7(4) . .
C31 O19 K1 101.2(4) . .
C42 O19 K1 114.4(4) . .
K4 O19 K1 94.62(14) . .
C33 O20 C32 115.0(5) . .
C33 O20 K4 107.8(4) . .
C32 O20 K4 104.6(3) . .
C35 O21 C34 113.5(6) . .
C35 O21 K4 103.7(4) . .
C34 O21 K4 113.0(4) . .
C36 O22 C37 115.1(5) . .
C36 O22 K4 122.4(3) . .
C37 O22 K4 109.6(4) . .
C39 O23 C38 114.0(5) . .
C39 O23 K4 118.2(4) . .
C38 O23 K4 114.9(3) . .
C41 O24 C40 115.1(7) . .
C41 O24 K4 111.9(5) . .
C40 O24 K4 105.4(4) . .
O1 C1 Mo1 176.5(4) 3_556 .
O1 C1 K1 78.0(3) 3_556 .
Mo1 C1 K1 98.65(18) . .
O2 C2 Mo1 175.8(5) . .
O2 C2 K1 79.9(3) . .
Mo1 C2 K1 96.56(19) . .
O3 C3 Mo1 176.8(4) . .
O4 C4 Mo2 175.6(4) 3_556 .
O4 C4 K1 80.7(3) 3_556 .
Mo2 C4 K1 95.03(17) . .
O5 C5 Mo2 174.9(4) . .
O5 C5 K1 74.1(3) . .
Mo2 C5 K1 100.89(18) . .
O6 C6 Mo2 179.0(5) . .
O7 C7 C8 110.3(5) . .
O8 C8 C7 108.6(5) . .
O8 C9 C10 108.4(5) . .
O9 C10 C9 110.0(5) . .
O9 C11 C12 108.9(6) . .
O10 C12 C11 106.8(6) . .
O10 C13 C14 108.7(5) . .
O11 C14 C13 108.4(5) . .
O11 C15 C16 109.7(5) . .
O12 C16 C15 109.9(5) . .
O12 C17 C18 109.6(5) . .
O7 C18 C17 108.4(5) . .
O13 C19 C20 109.2(5) . .
O14 C20 C19 109.8(5) . .
O14 C21 C22 110.4(5) . .
O15 C22 C21 109.8(5) . .
O15 C23 C24 110.3(5) . .
O16 C24 C23 108.0(5) . .
O16 C25 C26 109.1(5) . .
O17 C26 C25 108.8(5) . .
O17 C27 C28 108.8(5) . .
O18 C28 C27 108.9(5) . .
O18 C29 C30 108.7(5) . .
O13 C30 C29 108.4(5) . .
O19 C31 C32 108.2(5) . .
O19 C31 K1 54.6(3) . .
C32 C31 K1 85.2(4) . .
O20 C32 C31 108.1(5) . .
O20 C32 K4 52.3(3) . .
C31 C32 K4 83.1(3) . .
O20 C33 C34 108.6(6) . .
O21 C34 C33 111.5(6) . .
O21 C35 C36 108.2(6) . .
O22 C36 C35 109.4(5) . .
O22 C37 C38 111.8(6) . .
O22 C37 K4 47.6(3) . .
C38 C37 K4 82.2(3) . .
O23 C38 C37 106.8(5) . .
O23 C39 C40 111.4(6) . .
O24 C40 C39 106.9(6) . .
O24 C41 C42 120.2(9) . .
C41 C42 O19 113.1(7) . .
C44 C43 N1 111.2(9) . .
C43 C44 N2 112.2(8) . .
C43 N1 K3 121.0(5) . .

loop_
_geom_bond_atom_site_label_1
_geom_bond_atom_site_label_2
_geom_bond_distance
_geom_bond_site_symmetry_2
Mo1 C1 1.947(5) .
Mo1 C3 1.951(5) .
Mo1 C2 1.966(6) .
Mo1 Ge3 2.6284(9) .
Mo1 Ge1 2.6739(9) .
Mo1 Ge6 2.8516(10) .
Mo1 K1 3.8398(15) .
Mo2 C4 1.957(5) .
Mo2 C5 1.961(6) .
Mo2 C6 1.967(6) .
Mo2 Ge3 2.6106(9) .
Mo2 Ge1 2.6902(9) .
Mo2 Ge2 2.8897(10) .
Mo2 Ge4 3.0702(10) .
Mo2 K1 3.9512(14) .
Ge1 Ge6 2.6437(9) .
Ge1 Ge2 2.6476(10) .
Ge1 Ge5 2.6676(10) .
Ge2 Ge4 2.5676(9) .
Ge2 Ge5 2.6319(10) .
Ge2 Ge7 2.8242(9) .
Ge2 K2 3.5619(15) .
Ge3 Ge4 2.5405(10) .
Ge3 Ge8 2.5475(10) .
Ge4 Ge7 2.6446(11) .
Ge4 K2 3.9861(18) .
Ge5 Ge7 2.5386(11) .
Ge5 Ge6 2.6366(11) .
Ge6 Ge8 2.5800(11) .
Ge6 Ge7 2.8749(11) .
Ge7 Ge8 2.6354(11) .
K1 O4 2.789(4) .
K1 O1 2.796(4) .
K1 O19 2.805(5) .
K1 O5 2.983(4) .
K1 O1 3.017(4) 3_556
K1 C1 3.030(5) .
K1 C5 3.080(5) .
K1 C2 3.081(5) .
K1 O2 3.102(4) .
K1 C4 3.265(5) .
K1 O4 3.287(4) 3_556
K1 C31 3.377(7) .
K2 O8 2.813(4) .
K2 O12 2.850(4) .
K2 O10 2.896(4) .
K2 O11 2.897(4) .
K2 O7 2.912(4) .
K2 O9 3.101(4) .
K3 O3 2.776(4) .
K3 O17 2.832(4) .
K3 O15 2.841(4) .
K3 O13 2.869(4) .
K3 O18 2.981(4) .
K3 O14 2.986(4) .
K3 O16 3.010(4) .
K3 N1 3.062(7) .
K4 O22 2.732(4) .
K4 O23 2.745(4) .
K4 O19 2.779(4) .
K4 O5 2.871(4) .
K4 O20 2.886(5) .
K4 O24 2.908(5) .
K4 O21 3.088(5) .
K4 O2 3.133(4) .
K4 C37 3.486(7) .
K4 C32 3.530(6) .
O1 C1 1.192(6) 3_556
O1 K1 3.017(4) 3_556
O2 C2 1.191(7) .
O3 C3 1.196(6) .
O4 C4 1.179(6) 3_556
O4 K1 3.287(4) 3_556
O5 C5 1.197(6) .
O6 C6 1.182(7) .
O7 C18 1.421(7) .
O7 C7 1.448(8) .
O8 C8 1.434(8) .
O8 C9 1.451(8) .
O9 C10 1.416(8) .
O9 C11 1.431(8) .
O10 C13 1.421(8) .
O10 C12 1.422(8) .
O11 C14 1.437(8) .
O11 C15 1.440(7) .
O12 C16 1.432(7) .
O12 C17 1.445(7) .
O13 C30 1.411(7) .
O13 C19 1.429(7) .
O14 C20 1.426(7) .
O14 C21 1.433(7) .
O15 C22 1.422(7) .
O15 C23 1.436(7) .
O16 C24 1.427(6) .
O16 C25 1.436(7) .
O17 C26 1.424(8) .
O17 C27 1.427(7) .
O18 C28 1.424(7) .
O18 C29 1.437(8) .
O19 C31 1.414(8) .
O19 C42 1.494(9) .
O20 C33 1.416(9) .
O20 C32 1.431(7) .
O21 C35 1.405(8) .
O21 C34 1.447(8) .
O22 C36 1.433(7) .
O22 C37 1.434(8) .
O23 C39 1.397(8) .
O23 C38 1.465(7) .
O24 C41 1.395(10) .
O24 C40 1.435(9) .
C1 O1 1.192(6) 3_556
C4 O4 1.179(6) 3_556
C7 C8 1.491(10) .
C9 C10 1.488(10) .
C11 C12 1.507(11) .
C13 C14 1.506(10) .
C15 C16 1.497(10) .
C17 C18 1.512(10) .
C19 C20 1.504(9) .
C21 C22 1.500(9) .
C23 C24 1.499(9) .
C25 C26 1.501(9) .
C27 C28 1.511(9) .
C29 C30 1.518(9) .
C31 C32 1.529(11) .
C33 C34 1.522(10) .
C35 C36 1.495(9) .
C37 C38 1.540(10) .
C39 C40 1.480(10) .
C41 C42 1.406(11) .
C43 C44 1.464(12) .
C43 N1 1.544(12) .
C44 N2 1.574(12) .
